data_4321608
loop_
_publ_author_name
'Juan M. Clemente-Juan'
'Beno\^it Chansou'
'Bruno Donnadieu'
'Jean-Pierre Tuchagues'

_publ_contact_author ' J.P.Tuchagues'
_publ_contact_author_email tuchague@lcctoul.lcc-toulouse.fr
_publ_contact_author_fax '(33) (0) 5 61 55 20 03 '
_publ_section_title
;
 Synthesis, Structure, and Magnetic Properties of the Low-Symmetry
 Tetranuclear Cubane-like Nickel Complex
 [Ni4(pypentO)(pym)(\m3-OH)2(\m-Oac)2(NCS)2(OH2)]
;
_journal_name_full 'Inorganic Chemistry'
_journal_page_first 5515
_journal_page_last 5519
_journal_paper_doi 10.1021/ic0005442
_journal_volume 39
_journal_year 2000
_chemical_formula_sum 'C61 H88 N14 Ni8 O25.5 S4'
_chemical_formula_weight 2023.37
_space_group_IT_number 4
_symmetry_cell_setting monoclinic
_symmetry_space_group_name_Hall 'P 2yb'
_symmetry_space_group_name_H-M 'P 1 21 1'
_atom_sites_solution_hydrogens geom
_atom_sites_solution_primary direct
_atom_sites_solution_secondary difmap
_audit_creation_method SHELXL-97
_cell_angle_alpha 90
_cell_angle_beta 110.619(12)
_cell_angle_gamma 90
_cell_formula_units_Z 2
_cell_length_a 13.9375(14)
_cell_length_b 20.6604(18)
_cell_length_c 16.6684(19)
_cell_measurement_reflns_used 5000
_cell_measurement_temperature 160(2)
_cell_measurement_theta_max 24.2
_cell_measurement_theta_min 1.45
_cell_volume 4492.3(9)
_computing_cell_refinement
;
Stoe and Cie (1996) IPDS Manual. Version 2.75
Stoe and Cie, Darmstadt, Germany
;
_computing_data_collection
;
Stoe and Cie (1996) IPDS Manual. Version 2.75
Stoe and Cie, Darmstadt, Germany
;
_computing_data_reduction
;
Stoe and Cie (1996) IPDS Manual. Version 2.75
Stoe and Cie, Darmstadt, Germany
;
_computing_molecular_graphics
;
Zsolnai,L.(1997). ZORTEP.Molecular Graphics Program.
University of Heidelberg, Germany
;
_computing_publication_material 'SHELXL-97 (Sheldrick, 1997)'
_computing_structure_refinement 'SHELXL-97 (Sheldrick, 1997)'
_computing_structure_solution
;
Altomare, A., Cascarano, G., Giacovazzo G.,
Guagliardi A., Burla M.C., Polidori, G.  & Camalli, M. (1994) SIR92 - a
program for automatic solution of crystal structures by direct methods.
J. Appl. Cryst. (27), 435
;
_diffrn_ambient_temperature 160(2)
_diffrn_measured_fraction_theta_full 0.987
_diffrn_measured_fraction_theta_max 0.987
_diffrn_measurement_device_type
;
Stoe and Cie (1996) IPDS Manual. Version 2.75. 
Stoe and Cie, Darmstadt, Germany
;
_diffrn_radiation_monochromator graphite
_diffrn_radiation_source 'fine-focus sealed tube'
_diffrn_radiation_type MoK\a
_diffrn_radiation_wavelength 0.71073
_diffrn_reflns_av_R_equivalents 0.0380
_diffrn_reflns_av_sigmaI/netI 0.0388
_diffrn_reflns_limit_h_max 14
_diffrn_reflns_limit_h_min -14
_diffrn_reflns_limit_k_max 21
_diffrn_reflns_limit_k_min -21
_diffrn_reflns_limit_l_max 17
_diffrn_reflns_limit_l_min -17
_diffrn_reflns_number 29349
_diffrn_reflns_theta_full 22.21
_diffrn_reflns_theta_max 22.21
_diffrn_reflns_theta_min 2.36
_diffrn_standards_number 200
_exptl_absorpt_coefficient_mu 1.805
_exptl_absorpt_correction_type none
_exptl_crystal_colour light_blue
_exptl_crystal_density_diffrn 1.496
_exptl_crystal_density_meas ?
_exptl_crystal_density_method 'not measured'
_exptl_crystal_description parallelepiped
_exptl_crystal_F_000 2088
_exptl_crystal_size_max 0.50
_exptl_crystal_size_mid 0.37
_exptl_crystal_size_min 0.22
_refine_diff_density_max 0.941
_refine_diff_density_min -0.361
_refine_diff_density_rms 0.090
_refine_ls_abs_structure_details 'Flack H D (1983), Acta Cryst. A39, 876-881'
_refine_ls_abs_structure_Flack 0.00(12)
_refine_ls_extinction_method none
_refine_ls_goodness_of_fit_ref 1.021
_refine_ls_hydrogen_treatment mixed
_refine_ls_matrix_type full
_refine_ls_number_parameters 1117
_refine_ls_number_reflns 11209
_refine_ls_number_restraints 49
_refine_ls_restrained_S_all 1.020
_refine_ls_R_factor_all 0.0491
_refine_ls_R_factor_gt 0.0434
_refine_ls_shift/su_max 0.784
_refine_ls_shift/su_mean 0.010
_refine_ls_structure_factor_coef Fsqd
_refine_ls_weighting_details 'calc w=1/[\s^2^(Fo^2^)+(0.0873P)^2^+0.0000P] where P=(Fo^2^+2Fc^2^)/3'
_refine_ls_weighting_scheme calc
_refine_ls_wR_factor_gt 0.1127
_refine_ls_wR_factor_ref 0.1161
_reflns_number_gt 10049
_reflns_number_total 11209
_reflns_threshold_expression >2sigma(I)
_cod_data_source_file ic0005442.cif
_cod_data_source_block C61H88N14O25.5S4N8
_cod_depositor_comments
;
 Correcting the _chemical_formula_sum data item value by changing it from
 'C61 H88 N14 Ni8 O25.5 S4' to 'C61 H88 N14 Ni8 O25.5 S4'.

 Antanas Vaitkus,
 2017-09-22

The following automatic conversions were performed:

'_exptl_crystal_density_meas' value 'not measured' was changed to '?'
- the value is perceived as not measured.

Automatic conversion script
Id: cif_fix_values 3008 2015-01-20 13:52:24Z robertas 
;
_cod_original_cell_volume 4492.3(8)
_cod_original_sg_symbol_H-M 'P 21'
_cod_original_formula_sum C61H88N14O25.5S4N8
_cod_database_code 4321608

loop_
_symmetry_equiv_pos_as_xyz
'x, y, z'
'-x, y+1/2, -z'

loop_
_atom_site_label
_atom_site_type_symbol
_atom_site_fract_x
_atom_site_fract_y
_atom_site_fract_z
_atom_site_U_iso_or_equiv
_atom_site_adp_type
_atom_site_occupancy
_atom_site_symmetry_multiplicity
_atom_site_calc_flag
_atom_site_refinement_flags
_atom_site_disorder_assembly
_atom_site_disorder_group
Ni1A Ni 0.14067(7) 0.28607(5) 0.17547(6) 0.0414(3) Uani 1 1 d . . .
Ni2A Ni 0.11426(7) 0.42506(5) 0.15904(6) 0.0375(2) Uani 1 1 d . . .
Ni3A Ni -0.08420(7) 0.33866(4) 0.07459(5) 0.0339(2) Uani 1 1 d . . .
Ni4A Ni -0.00321(7) 0.34934(4) 0.26527(5) 0.0308(2) Uani 1 1 d . . .
S1A1 S -0.2481(11) 0.5152(3) -0.0732(7) 0.081(3) Uani 0.30 1 d P . .
S1A2 S -0.3245(4) 0.4864(3) -0.1094(3) 0.1018(16) Uani 0.70 1 d P . .
S2A S 0.09858(19) 0.22565(11) 0.52778(13) 0.0565(6) Uani 1 1 d . . .
O1A O 0.0668(3) 0.3476(3) 0.0762(3) 0.0383(12) Uani 1 1 d . . .
O2A O 0.2881(4) 0.3143(4) 0.1802(3) 0.0534(15) Uani 1 1 d . . .
O3A O 0.2652(4) 0.4205(3) 0.1681(3) 0.0493(14) Uani 1 1 d . . .
O4A O -0.0333(3) 0.4116(2) 0.1619(3) 0.0298(12) Uani 1 1 d . . .
O5A O -0.2193(4) 0.3260(2) 0.0987(3) 0.0384(12) Uani 1 1 d . . .
O6A O -0.1581(4) 0.3297(2) 0.2429(3) 0.0349(12) Uani 1 1 d . . .
O7A O 0.1404(4) 0.3601(3) 0.2565(3) 0.0372(13) Uani 1 1 d D . .
H7A H 0.168(6) 0.350(5) 0.289(4) 0.045 Uiso 1 1 d D . .
O8A O -0.0080(4) 0.2791(3) 0.1761(3) 0.0357(12) Uani 1 1 d D . .
H8A H -0.039(5) 0.228(2) 0.174(4) 0.043 Uiso 1 1 d D . .
O9A O -0.1314(4) 0.2586(3) -0.0065(3) 0.0457(15) Uani 1 1 d D . .
H9AA H -0.118(7) 0.256(4) -0.048(4) 0.055 Uiso 1 1 d D . .
H9AB H -0.189(5) 0.258(4) -0.037(5) 0.055 Uiso 1 1 d D . .
N1A N 0.1970(5) 0.2111(4) 0.2600(4) 0.0459(17) Uani 1 1 d . . .
N2A N 0.1203(7) 0.2108(4) 0.0852(5) 0.062(2) Uani 1 1 d . . .
H2A H 0.053(8) 0.192(5) 0.075(6) 0.074 Uiso 1 1 d . . .
N3A N 0.0718(6) 0.4881(4) 0.0534(4) 0.0506(18) Uani 1 1 d . . .
H3A H -0.020(7) 0.490(4) 0.031(5) 0.061 Uiso 1 1 d . . .
N4A N 0.1434(5) 0.5126(3) 0.2242(4) 0.0403(16) Uani 1 1 d . . .
N5A N -0.0239(4) 0.4362(3) 0.3207(4) 0.0341(14) Uani 1 1 d . . .
N6A N -0.1602(5) 0.4041(4) -0.0195(4) 0.0476(18) Uani 1 1 d . . .
N7A N 0.0371(5) 0.2972(3) 0.3738(4) 0.0415(16) Uani 1 1 d . . .
C1A C 0.2203(7) 0.2139(5) 0.3448(7) 0.061(3) Uani 1 1 d . . .
H1A H 0.2150 0.2543 0.3701 0.073 Uiso 1 1 calc R . .
C2A C 0.2514(8) 0.1607(6) 0.3969(8) 0.075(3) Uani 1 1 d . . .
H2A H 0.2711 0.1643 0.4574 0.090 Uiso 1 1 calc R . .
C3A C 0.2532(10) 0.1019(6) 0.3586(9) 0.090(4) Uani 1 1 d . . .
H3A H 0.2710 0.0639 0.3928 0.108 Uiso 1 1 calc R . .
C4A C 0.2298(11) 0.0978(6) 0.2732(9) 0.097(4) Uani 1 1 d . . .
H4A H 0.2346 0.0574 0.2475 0.117 Uiso 1 1 calc R . .
C5A C 0.1990(9) 0.1523(5) 0.2234(7) 0.075(3) Uani 1 1 d . . .
C6A C 0.1766(11) 0.1525(6) 0.1278(7) 0.094(4) Uani 1 1 d . . .
H6A1 H 0.2421 0.1499 0.1173 0.113 Uiso 1 1 calc R . .
H6A2 H 0.1357 0.1136 0.1022 0.113 Uiso 1 1 calc R . .
C7A C 0.1458(8) 0.2268(5) 0.0099(6) 0.071(3) Uani 1 1 d . . .
H7A1 H 0.1356 0.1881 -0.0272 0.085 Uiso 1 1 calc R . .
H7A2 H 0.2190 0.2392 0.0283 0.085 Uiso 1 1 calc R . .
C8A C 0.0807(6) 0.2818(4) -0.0411(5) 0.047(2) Uani 1 1 d . . .
H8A1 H 0.0075 0.2708 -0.0549 0.057 Uiso 1 1 calc R . .
H8A2 H 0.0927 0.2861 -0.0960 0.057 Uiso 1 1 calc R . .
C9A C 0.1023(6) 0.3463(5) 0.0052(5) 0.050(2) Uani 1 1 d . . .
H9A H 0.1784 0.3524 0.0286 0.060 Uiso 1 1 calc R . .
C10A C 0.0565(6) 0.4021(5) -0.0568(5) 0.049(2) Uani 1 1 d . . .
H10A H 0.0692 0.3939 -0.1107 0.059 Uiso 1 1 calc R . .
H10B H -0.0187 0.4024 -0.0706 0.059 Uiso 1 1 calc R . .
C11A C 0.0982(7) 0.4680(4) -0.0236(5) 0.051(2) Uani 1 1 d . . .
H11A H 0.0700 0.5003 -0.0698 0.061 Uiso 1 1 calc R . .
H11B H 0.1737 0.4677 -0.0076 0.061 Uiso 1 1 calc R . .
C12A C 0.1128(8) 0.5526(5) 0.0822(6) 0.064(3) Uani 1 1 d . . .
H12A H 0.0634 0.5855 0.0483 0.077 Uiso 1 1 calc R . .
H12B H 0.1774 0.5584 0.0708 0.077 Uiso 1 1 calc R . .
C13A C 0.1331(6) 0.5640(4) 0.1737(5) 0.043(2) Uani 1 1 d . . .
C14A C 0.1495(7) 0.6261(5) 0.2090(6) 0.056(2) Uani 1 1 d . . .
H14A H 0.1427 0.6626 0.1728 0.067 Uiso 1 1 calc R . .
C15A C 0.1753(7) 0.6346(5) 0.2954(7) 0.056(3) Uani 1 1 d . . .
H15A H 0.1848 0.6767 0.3199 0.067 Uiso 1 1 calc R . .
C16A C 0.1873(6) 0.5789(5) 0.3471(6) 0.060(3) Uani 1 1 d . . .
H16A H 0.2068 0.5828 0.4076 0.072 Uiso 1 1 calc R . .
C17A C 0.1708(6) 0.5203(5) 0.3095(5) 0.048(2) Uani 1 1 d . . .
H17A H 0.1789 0.4829 0.3445 0.058 Uiso 1 1 calc R . .
C18A C 0.3174(6) 0.3708(5) 0.1798(5) 0.045(2) Uani 1 1 d . . .
C19A C 0.4330(7) 0.3799(6) 0.2006(6) 0.066(3) Uani 1 1 d . . .
H19A H 0.4599 0.3434 0.1774 0.098 Uiso 1 1 calc R . .
H19B H 0.4678 0.3818 0.2628 0.098 Uiso 1 1 calc R . .
H19C H 0.4449 0.4203 0.1747 0.098 Uiso 1 1 calc R . .
C20A C -0.0004(7) 0.4501(5) 0.4033(5) 0.048(2) Uani 1 1 d . . .
H20A H 0.0295 0.4171 0.4442 0.058 Uiso 1 1 calc R . .
C21A C -0.0168(7) 0.5084(5) 0.4319(6) 0.057(2) Uani 1 1 d . . .
H21A H 0.0020 0.5157 0.4918 0.068 Uiso 1 1 calc R . .
C22A C -0.0605(7) 0.5575(5) 0.3752(7) 0.064(3) Uani 1 1 d . . .
H22A H -0.0723 0.5992 0.3940 0.077 Uiso 1 1 calc R . .
C23A C -0.0865(6) 0.5426(4) 0.2887(5) 0.048(2) Uani 1 1 d . . .
H23A H -0.1186 0.5746 0.2469 0.058 Uiso 1 1 calc R . .
C24A C -0.0668(5) 0.4826(4) 0.2624(5) 0.0366(18) Uani 1 1 d . . .
C25A C -0.0941(5) 0.4636(4) 0.1706(4) 0.0343(17) Uani 1 1 d . . .
H25A H -0.1672 0.4511 0.1469 0.041 Uiso 1 1 calc R . .
H25B H -0.0841 0.5011 0.1374 0.041 Uiso 1 1 calc R . .
C26A C -0.2282(5) 0.3185(4) 0.1729(4) 0.0341(17) Uani 1 1 d . . .
C27A C -0.3288(6) 0.2924(5) 0.1729(5) 0.050(2) Uani 1 1 d . . .
H27A H -0.3829 0.3245 0.1478 0.075 Uiso 1 1 calc R . .
H27B H -0.3238 0.2831 0.2319 0.075 Uiso 1 1 calc R . .
H27C H -0.3454 0.2525 0.1390 0.075 Uiso 1 1 calc R . .
C28A C -0.2162(9) 0.4420(4) -0.0526(6) 0.057(2) Uani 1 1 d . . .
C29A C 0.0603(6) 0.2690(4) 0.4373(5) 0.0418(19) Uani 1 1 d . . .
Ni1B Ni 0.63511(7) 0.67517(4) 0.21550(6) 0.0318(2) Uani 1 1 d . . .
Ni2B Ni 0.65841(7) 0.81446(4) 0.23435(5) 0.0288(2) Uani 1 1 d . . .
Ni3B Ni 0.43529(6) 0.76097(4) 0.12838(5) 0.0283(2) Uani 1 1 d . . .
Ni4B Ni 0.51149(6) 0.74658(4) 0.31822(5) 0.0272(2) Uani 1 1 d . . .
S1B S 0.3227(3) 0.57429(15) -0.0366(3) 0.1053(12) Uani 1 1 d . . .
S2B S 0.60653(19) 0.85798(12) 0.58925(13) 0.0597(6) Uani 1 1 d . . .
O1B O 0.5894(3) 0.7523(3) 0.1336(3) 0.0325(11) Uani 1 1 d . . .
O2B O 0.7873(4) 0.6822(3) 0.2276(3) 0.0408(12) Uani 1 1 d . . .
O3B O 0.8053(4) 0.7917(2) 0.2426(3) 0.0377(12) Uani 1 1 d . . .
O4B O 0.4854(3) 0.6864(2) 0.2137(3) 0.0317(12) Uani 1 1 d . . .
O5B O 0.2993(4) 0.7734(2) 0.1514(3) 0.0345(12) Uani 1 1 d . . .
O6B O 0.3551(4) 0.7658(2) 0.2940(3) 0.0355(12) Uani 1 1 d . . .
O7B O 0.6573(4) 0.7387(3) 0.3154(3) 0.0313(12) Uani 1 1 d D . .
H7B H 0.695(5) 0.726(4) 0.338(5) 0.038 Uiso 1 1 d D . .
O8B O 0.5094(4) 0.8188(2) 0.2315(3) 0.0281(11) Uani 1 1 d D . .
H8B H 0.482(5) 0.870(2) 0.236(4) 0.034 Uiso 1 1 d D . .
O9B O 0.3914(4) 0.8389(3) 0.0443(3) 0.0381(13) Uani 1 1 d . . .
H9AB H 0.347(6) 0.831(4) -0.005(5) 0.046 Uiso 1 1 d . . .
H9BB H 0.375(7) 0.868(4) 0.070(5) 0.046 Uiso 1 1 d . . .
N1B N 0.6637(5) 0.5885(3) 0.2820(5) 0.0455(18) Uani 1 1 d . . .
N2B N 0.5972(5) 0.6120(4) 0.1113(5) 0.046(2) Uani 1 1 d . . .
H2B H 0.555(8) 0.607(5) 0.107(7) 0.055 Uiso 1 1 d . . .
N3B N 0.6432(5) 0.8906(3) 0.1478(4) 0.0398(16) Uani 1 1 d . . .
H3B H 0.572(7) 0.890(4) 0.119(5) 0.048 Uiso 1 1 d . . .
N4B N 0.7095(5) 0.8890(3) 0.3211(5) 0.0466(19) Uani 1 1 d . . .
N5B N 0.4862(5) 0.6596(3) 0.3692(4) 0.0339(15) Uani 1 1 d . . .
N6B N 0.3619(5) 0.6982(3) 0.0333(4) 0.0388(15) Uani 1 1 d . . .
N7B N 0.5495(5) 0.7962(3) 0.4301(4) 0.0361(15) Uani 1 1 d . . .
C1B C 0.6922(6) 0.5820(4) 0.3669(6) 0.049(2) Uani 1 1 d . . .
H1B H 0.7007 0.6198 0.4013 0.058 Uiso 1 1 calc R . .
C2B C 0.7101(7) 0.5211(5) 0.4074(7) 0.064(3) Uani 1 1 d . . .
H2B H 0.7276 0.5174 0.4677 0.077 Uiso 1 1 calc R . .
C3B C 0.7016(9) 0.4671(5) 0.3571(9) 0.083(3) Uani 1 1 d . . .
H3B H 0.7160 0.4255 0.3828 0.099 Uiso 1 1 calc R . .
C4B C 0.6720(7) 0.4733(4) 0.2692(8) 0.062(3) Uani 1 1 d . . .
H4B H 0.6638 0.4358 0.2343 0.074 Uiso 1 1 calc R . .
C5B C 0.6543(6) 0.5345(4) 0.2318(7) 0.055(2) Uani 1 1 d . . .
C6B C 0.6311(8) 0.5467(5) 0.1384(6) 0.060(3) Uani 1 1 d . . .
H6B1 H 0.6935 0.5377 0.1248 0.072 Uiso 1 1 calc R . .
H6B2 H 0.5773 0.5161 0.1050 0.072 Uiso 1 1 calc R . .
C7B C 0.6261(7) 0.6320(5) 0.0385(6) 0.056(2) Uani 1 1 d . . .
H7B1 H 0.6000 0.5995 -0.0078 0.067 Uiso 1 1 calc R . .
H7B2 H 0.7018 0.6323 0.0568 0.067 Uiso 1 1 calc R . .
C8B C 0.5860(6) 0.6978(4) 0.0031(5) 0.049(2) Uani 1 1 d . . .
H8B1 H 0.6030 0.7055 -0.0490 0.059 Uiso 1 1 calc R . .
H8B2 H 0.5103 0.6975 -0.0145 0.059 Uiso 1 1 calc R . .
C9B C 0.6271(6) 0.7536(4) 0.0642(5) 0.0405(18) Uani 1 1 d . . .
H9B H 0.7030 0.7473 0.0899 0.049 Uiso 1 1 calc R . .
C10B C 0.6100(6) 0.8194(5) 0.0202(5) 0.049(2) Uani 1 1 d . . .
H10C H 0.6263 0.8153 -0.0327 0.059 Uiso 1 1 calc R . .
H10D H 0.5361 0.8297 0.0026 0.059 Uiso 1 1 calc R . .
C11B C 0.6686(7) 0.8755(4) 0.0698(5) 0.045(2) Uani 1 1 d . . .
H11C H 0.6540 0.9141 0.0321 0.054 Uiso 1 1 calc R . .
H11D H 0.7429 0.8662 0.0874 0.054 Uiso 1 1 calc R . .
C12B C 0.7009(9) 0.9462(4) 0.1936(6) 0.063(3) Uani 1 1 d . . .
H12C H 0.6662 0.9863 0.1657 0.076 Uiso 1 1 calc R . .
H12D H 0.7701 0.9455 0.1896 0.076 Uiso 1 1 calc R . .
C13B C 0.7112(7) 0.9472(4) 0.2847(6) 0.055(2) Uani 1 1 d . . .
C14B C 0.7253(10) 1.0038(5) 0.3317(8) 0.083(4) Uani 1 1 d . . .
H14B H 0.7224 1.0442 0.3038 0.100 Uiso 1 1 calc R . .
C15B C 0.7437(9) 1.0024(5) 0.4185(7) 0.078(3) Uani 1 1 d . . .
H15B H 0.7567 1.0409 0.4518 0.094 Uiso 1 1 calc R . .
C16B C 0.7423(8) 0.9415(6) 0.4552(6) 0.071(3) Uani 1 1 d . . .
H16B H 0.7508 0.9382 0.5142 0.085 Uiso 1 1 calc R . .
C17B C 0.7284(7) 0.8862(4) 0.4051(5) 0.047(2) Uani 1 1 d . . .
H17B H 0.7324 0.8451 0.4316 0.056 Uiso 1 1 calc R . .
C18B C 0.8399(6) 0.7330(4) 0.2442(5) 0.0419(19) Uani 1 1 d . . .
C19B C 0.9555(6) 0.7244(5) 0.2656(5) 0.053(2) Uani 1 1 d . . .
H19D H 0.9863 0.7663 0.2610 0.080 Uiso 1 1 calc R . .
H19E H 0.9674 0.6937 0.2253 0.080 Uiso 1 1 calc R . .
H19F H 0.9867 0.7078 0.3242 0.080 Uiso 1 1 calc R . .
C20B C 0.5048(7) 0.6465(5) 0.4525(6) 0.056(2) Uani 1 1 d . . .
H20B H 0.5332 0.6788 0.4949 0.067 Uiso 1 1 calc R . .
C21B C 0.4816(7) 0.5837(5) 0.4769(7) 0.067(3) Uani 1 1 d . . .
H21B H 0.4936 0.5739 0.5353 0.080 Uiso 1 1 calc R . .
C22B C 0.4422(7) 0.5383(5) 0.4149(7) 0.060(3) Uani 1 1 d . . .
H22B H 0.4272 0.4963 0.4307 0.072 Uiso 1 1 calc R . .
C23B C 0.4238(7) 0.5515(4) 0.3314(7) 0.050(2) Uani 1 1 d . . .
H23B H 0.3964 0.5193 0.2887 0.060 Uiso 1 1 calc R . .
C24B C 0.4464(6) 0.6141(4) 0.3091(5) 0.0384(18) Uani 1 1 d . . .
C25B C 0.4232(6) 0.6338(4) 0.2176(5) 0.0369(19) Uani 1 1 d . . .
H25C H 0.4359 0.5970 0.1847 0.044 Uiso 1 1 calc R . .
H25D H 0.3502 0.6462 0.1915 0.044 Uiso 1 1 calc R . .
C26B C 0.2893(5) 0.7804(3) 0.2220(4) 0.0281(16) Uani 1 1 d . . .
C27B C 0.1892(6) 0.8091(4) 0.2226(5) 0.043(2) Uani 1 1 d . . .
H27D H 0.1780 0.7961 0.2752 0.065 Uiso 1 1 calc R . .
H27E H 0.1324 0.7934 0.1727 0.065 Uiso 1 1 calc R . .
H27F H 0.1925 0.8565 0.2204 0.065 Uiso 1 1 calc R . .
C28B C 0.3433(7) 0.6480(5) 0.0015(6) 0.052(2) Uani 1 1 d . . .
C29B C 0.5743(6) 0.8230(4) 0.4979(5) 0.0388(18) Uani 1 1 d . . .
O1 O 0.2941(7) 0.7547(4) 0.4362(5) 0.096(2) Uani 1 1 d . . .
O2 O 0.0910(7) 0.6495(4) -0.0994(5) 0.103(3) Uani 1 1 d . . .
O3 O -0.0707(11) 0.4692(6) -0.2595(9) 0.180(6) Uani 1 1 d . . .
O4 O 0.7902(9) 0.3056(7) 0.3893(5) 0.145(4) Uani 1 1 d . . .
O5 O -0.1430(14) 0.3460(9) 0.5549(8) 0.108(6) Uani 0.50 1 d P . .
O6 O 0.9551(8) 0.8903(5) 0.3191(12) 0.203(8) Uani 1 1 d . . .
O10 O 0.1287(17) 0.6524(9) -0.2943(14) 0.115(6) Uani 0.50 1 d PU . .
H10 H 0.1194 0.6772 -0.2577 0.173 Uiso 0.50 1 calc PR . .
C10 C 0.0483(17) 0.5999(13) -0.3172(13) 0.088(6) Uani 0.50 1 d PU . .
H10E H -0.0090 0.6123 -0.3698 0.106 Uiso 0.50 1 calc PR . .
H10F H 0.0783 0.5591 -0.3290 0.106 Uiso 0.50 1 calc PR . .
C11 C 0.0100(13) 0.5895(9) -0.2488(9) 0.053(4) Uani 0.50 1 d PU . .
H11E H -0.0071 0.5437 -0.2468 0.080 Uiso 0.50 1 calc PR . .
H11F H -0.0516 0.6159 -0.2586 0.080 Uiso 0.50 1 calc PR . .
H11G H 0.0625 0.6020 -0.1942 0.080 Uiso 0.50 1 calc PR . .
O20 O 0.2731(13) 0.9453(6) 0.3843(11) 0.121(7) Uani 0.50 1 d PU . .
H20 H 0.2376 0.9303 0.4115 0.181 Uiso 0.50 1 calc PR . .
C20 C 0.3595(17) 0.9269(11) 0.4165(19) 0.102(7) Uani 0.50 1 d PU . .
H20C H 0.3619 0.8792 0.4235 0.123 Uiso 0.50 1 calc PR . .
H20D H 0.3931 0.9472 0.4732 0.123 Uiso 0.50 1 calc PR . .
C21 C 0.412(2) 0.9477(10) 0.3534(12) 0.113(8) Uani 0.50 1 d PU . .
H21C H 0.4806 0.9646 0.3855 0.170 Uiso 0.50 1 calc PR . .
H21D H 0.3711 0.9815 0.3154 0.170 Uiso 0.50 1 calc PR . .
H21E H 0.4179 0.9103 0.3192 0.170 Uiso 0.50 1 calc PR . .
O30 O 0.4403(12) 0.2204(9) 0.2303(11) 0.099(5) Uani 0.50 1 d PDU . .
H30 H 0.4106 0.1865 0.2064 0.149 Uiso 0.50 1 calc PR . .
C30 C 0.482(3) 0.2107(17) 0.3205(19) 0.168(15) Uani 0.50 1 d PDU . .
H30A H 0.5161 0.2504 0.3484 0.251 Uiso 0.50 1 calc PR . .
H30B H 0.5315 0.1752 0.3336 0.251 Uiso 0.50 1 calc PR . .
H30C H 0.4264 0.1999 0.3416 0.251 Uiso 0.50 1 calc PR . .
O40 O 0.1660(17) 0.6737(10) 0.5116(13) 0.124(6) Uani 0.50 1 d PDU . .
H40 H 0.1570 0.7126 0.5217 0.186 Uiso 0.50 1 calc PR . .
C40 C 0.273(2) 0.6607(13) 0.5375(13) 0.102(7) Uani 0.50 1 d PDU . .
H40A H 0.3121 0.6998 0.5626 0.153 Uiso 0.50 1 calc PR . .
H40B H 0.2902 0.6474 0.4875 0.153 Uiso 0.50 1 calc PR . .
H40C H 0.2917 0.6258 0.5802 0.153 Uiso 0.50 1 calc PR . .

loop_
_atom_site_aniso_label
_atom_site_aniso_U_11
_atom_site_aniso_U_22
_atom_site_aniso_U_33
_atom_site_aniso_U_23
_atom_site_aniso_U_13
_atom_site_aniso_U_12
Ni1A 0.0207(5) 0.0625(7) 0.0408(5) 0.0032(5) 0.0107(4) 0.0103(5)
Ni2A 0.0195(5) 0.0573(6) 0.0343(5) 0.0068(4) 0.0079(4) -0.0032(4)
Ni3A 0.0155(5) 0.0548(6) 0.0300(4) -0.0017(4) 0.0063(4) 0.0008(4)
Ni4A 0.0177(5) 0.0457(5) 0.0281(4) 0.0042(4) 0.0068(3) 0.0039(4)
S1A1 0.128(10) 0.023(4) 0.098(7) 0.012(4) 0.047(7) -0.001(5)
S1A2 0.089(4) 0.110(4) 0.105(3) 0.060(3) 0.033(3) 0.047(3)
S2A 0.0597(15) 0.0624(15) 0.0376(11) 0.0162(9) 0.0049(10) -0.0007(11)
O1A 0.017(3) 0.070(3) 0.031(2) -0.003(3) 0.011(2) -0.003(3)
O2A 0.027(3) 0.085(5) 0.048(3) 0.007(3) 0.012(2) 0.012(3)
O3A 0.026(3) 0.079(4) 0.044(3) 0.005(3) 0.014(2) -0.011(3)
O4A 0.017(3) 0.046(3) 0.025(2) 0.003(2) 0.0056(19) -0.001(2)
O5A 0.023(3) 0.053(3) 0.041(3) -0.002(2) 0.013(2) -0.004(2)
O6A 0.021(3) 0.051(3) 0.032(3) -0.002(2) 0.008(2) 0.000(2)
O7A 0.017(3) 0.060(4) 0.031(3) 0.006(3) 0.004(2) 0.011(2)
O8A 0.026(3) 0.049(3) 0.033(3) 0.001(2) 0.012(2) 0.004(2)
O9A 0.020(3) 0.079(4) 0.037(3) -0.009(3) 0.009(2) 0.005(3)
N1A 0.031(4) 0.066(5) 0.045(4) 0.011(4) 0.019(3) 0.024(3)
N2A 0.050(5) 0.072(5) 0.067(5) 0.002(4) 0.026(4) 0.016(4)
N3A 0.041(5) 0.076(5) 0.040(4) 0.008(3) 0.021(3) -0.011(4)
N4A 0.027(4) 0.052(4) 0.039(4) 0.004(3) 0.009(3) -0.007(3)
N5A 0.020(3) 0.051(4) 0.031(3) -0.007(3) 0.008(3) -0.006(3)
N6A 0.016(4) 0.083(6) 0.038(4) 0.005(4) 0.002(3) -0.003(4)
N7A 0.028(4) 0.050(4) 0.043(4) 0.004(3) 0.008(3) 0.005(3)
C1A 0.024(5) 0.065(6) 0.091(8) 0.018(5) 0.015(5) 0.022(4)
C2A 0.049(6) 0.096(9) 0.089(7) 0.043(7) 0.036(5) 0.035(6)
C3A 0.095(10) 0.079(8) 0.120(10) 0.042(7) 0.068(8) 0.051(7)
C4A 0.124(12) 0.084(8) 0.111(10) 0.023(7) 0.074(9) 0.052(8)
C5A 0.084(8) 0.078(8) 0.077(7) 0.033(6) 0.046(6) 0.054(6)
C6A 0.116(11) 0.093(8) 0.084(8) 0.006(6) 0.049(7) 0.050(8)
C7A 0.056(7) 0.097(8) 0.071(6) -0.016(6) 0.038(5) 0.006(6)
C8A 0.028(5) 0.083(6) 0.031(4) -0.002(4) 0.010(3) 0.004(4)
C9A 0.018(4) 0.093(6) 0.037(4) -0.001(5) 0.008(3) -0.002(4)
C10A 0.029(5) 0.093(7) 0.025(4) -0.002(4) 0.009(3) -0.004(4)
C11A 0.051(6) 0.064(6) 0.043(4) 0.005(4) 0.024(4) -0.015(4)
C12A 0.075(7) 0.065(6) 0.058(6) 0.005(5) 0.029(5) -0.022(5)
C13A 0.029(5) 0.055(6) 0.048(5) 0.007(4) 0.018(4) -0.003(4)
C14A 0.039(5) 0.063(6) 0.075(6) -0.004(5) 0.032(5) -0.005(4)
C15A 0.027(5) 0.062(6) 0.084(7) -0.014(5) 0.028(5) -0.013(4)
C16A 0.023(5) 0.087(8) 0.064(6) 0.008(6) 0.010(4) -0.001(5)
C17A 0.031(5) 0.059(6) 0.053(5) -0.002(5) 0.012(4) -0.014(4)
C18A 0.025(5) 0.084(7) 0.026(4) -0.002(4) 0.009(3) 0.003(5)
C19A 0.029(5) 0.113(8) 0.054(5) -0.007(5) 0.013(4) -0.003(5)
C20A 0.037(5) 0.059(6) 0.051(5) -0.010(4) 0.019(4) 0.000(4)
C21A 0.033(5) 0.079(7) 0.058(5) -0.016(5) 0.016(4) 0.002(5)
C22A 0.034(5) 0.061(6) 0.095(8) -0.025(6) 0.022(5) 0.004(5)
C23A 0.027(5) 0.058(5) 0.052(5) -0.011(4) 0.005(4) -0.006(4)
C24A 0.008(4) 0.047(5) 0.051(5) -0.012(4) 0.005(3) 0.000(3)
C25A 0.016(4) 0.046(4) 0.036(4) 0.003(3) 0.003(3) 0.008(3)
C26A 0.021(4) 0.050(4) 0.034(4) -0.001(3) 0.013(3) 0.004(3)
C27A 0.034(5) 0.082(6) 0.036(4) 0.003(4) 0.016(4) -0.007(4)
C28A 0.078(7) 0.046(5) 0.060(5) 0.010(4) 0.042(5) 0.009(5)
C29A 0.028(4) 0.049(5) 0.045(5) 0.005(4) 0.008(4) -0.009(3)
Ni1B 0.0168(5) 0.0355(5) 0.0437(5) 0.0005(4) 0.0113(4) 0.0019(4)
Ni2B 0.0172(5) 0.0355(5) 0.0329(4) 0.0058(4) 0.0078(4) -0.0013(4)
Ni3B 0.0166(5) 0.0377(5) 0.0299(4) -0.0008(4) 0.0075(4) -0.0005(4)
Ni4B 0.0184(5) 0.0322(5) 0.0307(4) 0.0052(4) 0.0082(3) 0.0006(4)
S1B 0.105(3) 0.083(2) 0.156(3) -0.073(2) 0.080(2) -0.0433(18)
S2B 0.0595(15) 0.0695(15) 0.0449(11) -0.0108(10) 0.0119(10) 0.0086(12)
O1B 0.019(3) 0.044(3) 0.035(3) 0.003(2) 0.011(2) 0.002(2)
O2B 0.018(3) 0.050(3) 0.056(3) 0.006(3) 0.015(2) 0.001(3)
O3B 0.020(3) 0.048(3) 0.045(3) 0.010(2) 0.011(2) 0.001(2)
O4B 0.016(3) 0.033(3) 0.043(3) 0.000(2) 0.006(2) -0.002(2)
O5B 0.018(3) 0.050(3) 0.032(3) -0.003(2) 0.004(2) -0.003(2)
O6B 0.021(3) 0.049(3) 0.036(3) 0.005(2) 0.010(2) 0.004(2)
O7B 0.023(3) 0.034(3) 0.032(3) 0.006(2) 0.005(2) 0.002(2)
O8B 0.020(3) 0.032(3) 0.031(2) 0.001(2) 0.0076(19) -0.001(2)
O9B 0.028(3) 0.050(3) 0.037(3) 0.007(3) 0.013(2) 0.004(3)
N1B 0.023(4) 0.045(4) 0.072(5) -0.005(4) 0.020(3) 0.001(3)
N2B 0.028(4) 0.046(4) 0.064(4) -0.009(3) 0.017(4) 0.005(4)
N3B 0.034(4) 0.054(4) 0.034(3) 0.012(3) 0.015(3) -0.003(3)
N4B 0.025(4) 0.046(4) 0.055(5) 0.001(3) -0.003(3) -0.011(3)
N5B 0.018(3) 0.042(4) 0.040(4) 0.006(3) 0.008(3) 0.000(3)
N6B 0.032(4) 0.043(4) 0.044(4) -0.011(3) 0.017(3) -0.006(3)
N7B 0.027(4) 0.048(4) 0.034(4) 0.007(3) 0.011(3) 0.007(3)
C1B 0.034(5) 0.049(5) 0.067(6) 0.012(4) 0.023(4) 0.007(4)
C2B 0.041(6) 0.064(7) 0.086(7) 0.040(6) 0.021(5) 0.022(5)
C3B 0.068(8) 0.053(7) 0.124(11) 0.026(7) 0.029(7) 0.007(5)
C4B 0.031(5) 0.028(5) 0.121(9) -0.003(5) 0.020(5) 0.001(4)
C5B 0.012(4) 0.050(6) 0.098(7) -0.008(5) 0.014(4) 0.002(4)
C6B 0.044(6) 0.054(6) 0.078(7) -0.029(5) 0.017(5) -0.006(4)
C7B 0.038(5) 0.077(6) 0.052(5) -0.029(5) 0.015(4) -0.009(5)
C8B 0.035(5) 0.079(6) 0.031(4) -0.013(4) 0.009(3) 0.000(4)
C9B 0.021(4) 0.065(5) 0.046(4) 0.000(4) 0.025(3) 0.003(4)
C10B 0.020(4) 0.092(7) 0.041(4) 0.016(4) 0.016(3) 0.016(4)
C11B 0.035(5) 0.059(5) 0.048(5) 0.018(4) 0.022(4) 0.002(4)
C12B 0.085(8) 0.042(5) 0.058(5) 0.017(4) 0.020(5) -0.014(5)
C13B 0.042(5) 0.049(6) 0.065(6) 0.016(5) 0.008(4) -0.007(4)
C14B 0.099(9) 0.041(6) 0.094(8) -0.013(5) 0.016(7) -0.026(5)
C15B 0.092(9) 0.056(6) 0.078(7) -0.033(5) 0.020(6) -0.027(5)
C16B 0.061(7) 0.095(8) 0.054(5) -0.033(6) 0.017(5) -0.027(6)
C17B 0.039(5) 0.063(5) 0.038(5) -0.001(4) 0.012(4) -0.008(4)
C18B 0.020(4) 0.067(6) 0.043(4) 0.012(4) 0.015(3) 0.007(4)
C19B 0.030(5) 0.076(6) 0.056(5) 0.014(4) 0.017(4) 0.004(4)
C20B 0.036(5) 0.072(6) 0.064(6) 0.026(5) 0.021(4) 0.011(4)
C21B 0.050(6) 0.069(7) 0.083(7) 0.060(6) 0.026(5) 0.018(5)
C22B 0.049(6) 0.044(5) 0.090(7) 0.024(5) 0.029(5) 0.005(4)
C23B 0.027(5) 0.042(5) 0.085(7) 0.009(4) 0.024(4) -0.004(4)
C24B 0.017(4) 0.040(4) 0.059(5) 0.007(4) 0.014(4) 0.001(3)
C25B 0.024(5) 0.033(4) 0.057(5) -0.012(3) 0.018(4) -0.005(3)
C26B 0.017(4) 0.028(4) 0.038(4) 0.005(3) 0.008(3) -0.004(3)
C27B 0.022(4) 0.070(6) 0.042(4) 0.009(4) 0.017(3) 0.008(4)
C28B 0.041(5) 0.064(6) 0.062(5) -0.016(5) 0.032(4) -0.004(4)
C29B 0.035(5) 0.045(4) 0.032(4) 0.017(4) 0.008(3) 0.013(3)
O1 0.105(6) 0.117(6) 0.082(5) 0.000(5) 0.054(4) -0.001(5)
O2 0.081(6) 0.116(6) 0.102(6) -0.020(5) 0.022(5) -0.026(5)
O3 0.174(12) 0.116(9) 0.199(13) 0.025(8) 0.002(10) 0.018(8)
O4 0.143(9) 0.246(13) 0.069(5) 0.002(6) 0.065(5) -0.026(9)
O5 0.136(15) 0.142(14) 0.045(7) 0.010(9) 0.031(8) 0.047(12)
O6 0.078(7) 0.069(6) 0.49(3) 0.010(10) 0.135(11) -0.001(5)
O10 0.137(16) 0.091(12) 0.149(16) 0.021(10) 0.091(14) 0.021(9)
C10 0.064(14) 0.132(17) 0.062(11) -0.005(12) 0.014(9) 0.035(10)
C11 0.044(10) 0.067(10) 0.031(7) -0.017(7) -0.009(6) -0.001(8)
O20 0.101(10) 0.031(7) 0.144(13) -0.019(7) -0.064(9) 0.043(7)
C20 0.062(12) 0.071(14) 0.139(18) -0.061(13) -0.007(11) 0.021(10)
C21 0.20(2) 0.060(13) 0.046(11) -0.008(9) -0.001(11) 0.101(15)
O30 0.072(11) 0.116(13) 0.139(13) 0.021(10) 0.072(10) 0.023(9)
C30 0.14(3) 0.16(3) 0.192(19) 0.13(3) 0.05(2) 0.05(2)
O40 0.139(14) 0.115(13) 0.130(15) 0.003(12) 0.061(13) 0.024(13)
C40 0.121(15) 0.107(19) 0.052(12) 0.002(12) -0.002(13) -0.002(16)

loop_
_atom_type_symbol
_atom_type_description
_atom_type_scat_dispersion_real
_atom_type_scat_dispersion_imag
_atom_type_scat_source
C C 0.0033 0.0016 'International Tables Vol C Tables 4.2.6.8 and 6.1.1.4'
H H 0.0000 0.0000 'International Tables Vol C Tables 4.2.6.8 and 6.1.1.4'
N N 0.0061 0.0033 'International Tables Vol C Tables 4.2.6.8 and 6.1.1.4'
O O 0.0106 0.0060 'International Tables Vol C Tables 4.2.6.8 and 6.1.1.4'
S S 0.1246 0.1234 'International Tables Vol C Tables 4.2.6.8 and 6.1.1.4'
Ni Ni 0.3393 1.1124 'International Tables Vol C Tables 4.2.6.8 and 6.1.1.4'

loop_
_geom_angle_atom_site_label_1
_geom_angle_atom_site_label_2
_geom_angle_atom_site_label_3
_geom_angle
_geom_angle_site_symmetry_1
_geom_angle_site_symmetry_3
_geom_angle_publ_flag
O7A Ni1A O1A 87.2(2) . . ?
O7A Ni1A N1A 101.6(2) . . ?
O1A Ni1A N1A 169.0(3) . . ?
O7A Ni1A O8A 79.3(2) . . ?
O1A Ni1A O8A 80.19(19) . . ?
N1A Ni1A O8A 94.9(2) . . ?
O7A Ni1A O2A 89.8(2) . . ?
O1A Ni1A O2A 93.7(2) . . ?
N1A Ni1A O2A 92.9(3) . . ?
O8A Ni1A O2A 167.7(2) . . ?
O7A Ni1A N2A 172.7(3) . . ?
O1A Ni1A N2A 88.8(3) . . ?
N1A Ni1A N2A 81.7(3) . . ?
O8A Ni1A N2A 93.9(3) . . ?
O2A Ni1A N2A 96.6(3) . . ?
O7A Ni1A Ni2A 44.75(15) . . ?
O1A Ni1A Ni2A 45.46(15) . . ?
N1A Ni1A Ni2A 144.9(2) . . ?
O8A Ni1A Ni2A 88.62(15) . . ?
O2A Ni1A Ni2A 79.56(19) . . ?
N2A Ni1A Ni2A 133.0(2) . . ?
O7A Ni2A O3A 91.2(2) . . ?
O7A Ni2A O1A 87.1(2) . . ?
O3A Ni2A O1A 95.3(2) . . ?
O7A Ni2A N4A 102.1(2) . . ?
O3A Ni2A N4A 89.7(2) . . ?
O1A Ni2A N4A 169.5(2) . . ?
O7A Ni2A O4A 78.2(2) . . ?
O3A Ni2A O4A 168.5(2) . . ?
O1A Ni2A O4A 80.00(18) . . ?
N4A Ni2A O4A 96.7(2) . . ?
O7A Ni2A N3A 174.0(3) . . ?
O3A Ni2A N3A 94.0(3) . . ?
O1A Ni2A N3A 89.4(3) . . ?
N4A Ni2A N3A 81.0(3) . . ?
O4A Ni2A N3A 96.4(2) . . ?
O7A Ni2A Ni1A 44.84(16) . . ?
O3A Ni2A Ni1A 81.67(18) . . ?
O1A Ni2A Ni1A 45.17(15) . . ?
N4A Ni2A Ni1A 145.05(18) . . ?
O4A Ni2A Ni1A 87.67(14) . . ?
N3A Ni2A Ni1A 133.1(2) . . ?
O4A Ni3A N6A 90.8(2) . . ?
O4A Ni3A O8A 84.65(18) . . ?
N6A Ni3A O8A 175.2(3) . . ?
O4A Ni3A O5A 93.82(19) . . ?
N6A Ni3A O5A 88.4(2) . . ?
O8A Ni3A O5A 90.4(2) . . ?
O4A Ni3A O9A 175.3(2) . . ?
N6A Ni3A O9A 93.9(3) . . ?
O8A Ni3A O9A 90.7(2) . . ?
O5A Ni3A O9A 85.7(2) . . ?
O4A Ni3A O1A 80.2(2) . . ?
N6A Ni3A O1A 101.3(2) . . ?
O8A Ni3A O1A 79.5(2) . . ?
O5A Ni3A O1A 168.68(18) . . ?
O9A Ni3A O1A 99.4(2) . . ?
O4A Ni3A Ni4A 43.92(13) . . ?
N6A Ni3A Ni4A 131.5(2) . . ?
O8A Ni3A Ni4A 43.68(14) . . ?
O5A Ni3A Ni4A 80.33(13) . . ?
O9A Ni3A Ni4A 131.49(17) . . ?
O1A Ni3A Ni4A 88.78(12) . . ?
N7A Ni4A O8A 101.5(2) . . ?
N7A Ni4A O7A 98.6(2) . . ?
O8A Ni4A O7A 79.1(2) . . ?
N7A Ni4A O4A 173.2(2) . . ?
O8A Ni4A O4A 83.79(18) . . ?
O7A Ni4A O4A 77.99(19) . . ?
N7A Ni4A N5A 95.8(3) . . ?
O8A Ni4A N5A 162.0(2) . . ?
O7A Ni4A N5A 103.1(2) . . ?
O4A Ni4A N5A 79.3(2) . . ?
N7A Ni4A O6A 90.0(2) . . ?
O8A Ni4A O6A 88.0(2) . . ?
O7A Ni4A O6A 165.70(19) . . ?
O4A Ni4A O6A 94.48(18) . . ?
N5A Ni4A O6A 87.2(2) . . ?
N7A Ni4A Ni3A 143.21(19) . . ?
O8A Ni4A Ni3A 43.60(14) . . ?
O7A Ni4A Ni3A 86.87(14) . . ?
O4A Ni4A Ni3A 43.10(13) . . ?
N5A Ni4A Ni3A 118.45(17) . . ?
O6A Ni4A Ni3A 79.43(13) . . ?
S1A2 S1A1 C28A 76.3(6) . . ?
S1A1 S1A2 C28A 62.2(6) . . ?
C9A O1A Ni1A 115.6(5) . . ?
C9A O1A Ni2A 116.4(5) . . ?
Ni1A O1A Ni2A 89.37(18) . . ?
C9A O1A Ni3A 128.5(4) . . ?
Ni1A O1A Ni3A 99.8(2) . . ?
Ni2A O1A Ni3A 99.2(2) . . ?
C18A O2A Ni1A 125.4(6) . . ?
C18A O3A Ni2A 125.5(6) . . ?
C25A O4A Ni3A 124.5(4) . . ?
C25A O4A Ni4A 109.9(4) . . ?
Ni3A O4A Ni4A 93.0(2) . . ?
C25A O4A Ni2A 122.2(4) . . ?
Ni3A O4A Ni2A 100.4(2) . . ?
Ni4A O4A Ni2A 100.88(19) . . ?
C26A O5A Ni3A 126.7(5) . . ?
C26A O6A Ni4A 128.2(4) . . ?
Ni2A O7A Ni1A 90.4(2) . . ?
Ni2A O7A Ni4A 102.8(2) . . ?
Ni1A O7A Ni4A 101.1(3) . . ?
Ni2A O7A H7A 149(10) . . ?
Ni1A O7A H7A 101(10) . . ?
Ni4A O7A H7A 103(10) . . ?
Ni3A O8A Ni4A 92.7(2) . . ?
Ni3A O8A Ni1A 100.4(2) . . ?
Ni4A O8A Ni1A 100.1(2) . . ?
Ni3A O8A H8A 117(4) . . ?
Ni4A O8A H8A 126(4) . . ?
Ni1A O8A H8A 116(4) . . ?
Ni3A O9A H9AA 120(7) . . ?
Ni3A O9A H9AB 117(7) . . ?
H9AA O9A H9AB 86(8) . . ?
C1A N1A C5A 118.5(8) . . ?
C1A N1A Ni1A 125.8(6) . . ?
C5A N1A Ni1A 115.4(6) . . ?
C7A N2A C6A 110.5(8) . . ?
C7A N2A Ni1A 115.7(7) . . ?
C6A N2A Ni1A 110.1(7) . . ?
C7A N2A H2A 117(6) . . ?
C6A N2A H2A 94(6) . . ?
Ni1A N2A H2A 108(6) . . ?
C12A N3A C11A 110.1(6) . . ?
C12A N3A Ni2A 109.1(5) . . ?
C11A N3A Ni2A 117.4(6) . . ?
C12A N3A H3A 109(4) . . ?
C11A N3A H3A 107(4) . . ?
Ni2A N3A H3A 104(4) . . ?
C13A N4A C17A 120.0(7) . . ?
C13A N4A Ni2A 114.0(5) . . ?
C17A N4A Ni2A 126.0(6) . . ?
C20A N5A C24A 118.7(7) . . ?
C20A N5A Ni4A 128.5(6) . . ?
C24A N5A Ni4A 112.9(5) . . ?
C28A N6A Ni3A 158.2(7) . . ?
C29A N7A Ni4A 178.0(7) . . ?
N1A C1A C2A 122.6(10) . . ?
N1A C1A H1A 118.7 . . ?
C2A C1A H1A 118.7 . . ?
C1A C2A C3A 117.9(11) . . ?
C1A C2A H2A 121.1 . . ?
C3A C2A H2A 121.1 . . ?
C4A C3A C2A 120.6(11) . . ?
C4A C3A H3A 119.7 . . ?
C2A C3A H3A 119.7 . . ?
C3A C4A C5A 119.6(11) . . ?
C3A C4A H4A 120.2 . . ?
C5A C4A H4A 120.2 . . ?
N1A C5A C4A 120.7(10) . . ?
N1A C5A C6A 116.1(8) . . ?
C4A C5A C6A 122.9(10) . . ?
N2A C6A C5A 112.7(8) . . ?
N2A C6A H6A1 109.0 . . ?
C5A C6A H6A1 109.0 . . ?
N2A C6A H6A2 109.1 . . ?
C5A C6A H6A2 109.1 . . ?
H6A1 C6A H6A2 107.8 . . ?
N2A C7A C8A 112.0(7) . . ?
N2A C7A H7A1 109.2 . . ?
C8A C7A H7A1 109.2 . . ?
N2A C7A H7A2 109.2 . . ?
C8A C7A H7A2 109.2 . . ?
H7A1 C7A H7A2 107.9 . . ?
C7A C8A C9A 113.6(7) . . ?
C7A C8A H8A1 108.9 . . ?
C9A C8A H8A1 108.8 . . ?
C7A C8A H8A2 108.8 . . ?
C9A C8A H8A2 108.8 . . ?
H8A1 C8A H8A2 107.7 . . ?
O1A C9A C8A 111.8(7) . . ?
O1A C9A C10A 111.1(7) . . ?
C8A C9A C10A 110.9(6) . . ?
O1A C9A H9A 107.6 . . ?
C8A C9A H9A 107.6 . . ?
C10A C9A H9A 107.6 . . ?
C11A C10A C9A 114.7(6) . . ?
C11A C10A H10A 108.6 . . ?
C9A C10A H10A 108.6 . . ?
C11A C10A H10B 108.6 . . ?
C9A C10A H10B 108.6 . . ?
H10A C10A H10B 107.6 . . ?
C10A C11A N3A 112.4(6) . . ?
C10A C11A H11A 109.1 . . ?
N3A C11A H11A 109.1 . . ?
C10A C11A H11B 109.1 . . ?
N3A C11A H11B 109.1 . . ?
H11A C11A H11B 107.9 . . ?
N3A C12A C13A 113.4(7) . . ?
N3A C12A H12A 108.9 . . ?
C13A C12A H12A 108.9 . . ?
N3A C12A H12B 108.9 . . ?
C13A C12A H12B 108.9 . . ?
H12A C12A H12B 107.7 . . ?
N4A C13A C14A 120.1(8) . . ?
N4A C13A C12A 117.8(8) . . ?
C14A C13A C12A 121.9(8) . . ?
C15A C14A C13A 120.3(9) . . ?
C15A C14A H14A 119.8 . . ?
C13A C14A H14A 119.8 . . ?
C14A C15A C16A 118.0(9) . . ?
C14A C15A H15A 121.0 . . ?
C16A C15A H15A 121.0 . . ?
C17A C16A C15A 119.0(9) . . ?
C17A C16A H16A 120.5 . . ?
C15A C16A H16A 120.5 . . ?
N4A C17A C16A 122.5(8) . . ?
N4A C17A H17A 118.7 . . ?
C16A C17A H17A 118.7 . . ?
O3A C18A O2A 127.5(8) . . ?
O3A C18A C19A 116.5(9) . . ?
O2A C18A C19A 115.9(9) . . ?
C18A C19A H19A 109.5 . . ?
C18A C19A H19B 109.5 . . ?
H19A C19A H19B 109.5 . . ?
C18A C19A H19C 109.5 . . ?
H19A C19A H19C 109.5 . . ?
H19B C19A H19C 109.5 . . ?
N5A C20A C21A 123.3(9) . . ?
N5A C20A H20A 118.3 . . ?
C21A C20A H20A 118.3 . . ?
C20A C21A C22A 120.5(9) . . ?
C20A C21A H21A 119.8 . . ?
C22A C21A H21A 119.8 . . ?
C21A C22A C23A 116.1(8) . . ?
C21A C22A H22A 122.0 . . ?
C23A C22A H22A 122.0 . . ?
C24A C23A C22A 121.4(9) . . ?
C24A C23A H23A 119.3 . . ?
C22A C23A H23A 119.3 . . ?
N5A C24A C23A 120.0(7) . . ?
N5A C24A C25A 116.1(6) . . ?
C23A C24A C25A 123.8(8) . . ?
O4A C25A C24A 111.2(6) . . ?
O4A C25A H25A 109.4 . . ?
C24A C25A H25A 109.4 . . ?
O4A C25A H25B 109.4 . . ?
C24A C25A H25B 109.4 . . ?
H25A C25A H25B 108.0 . . ?
O6A C26A O5A 124.2(7) . . ?
O6A C26A C27A 119.3(6) . . ?
O5A C26A C27A 116.5(6) . . ?
C26A C27A H27A 109.5 . . ?
C26A C27A H27B 109.5 . . ?
H27A C27A H27B 109.5 . . ?
C26A C27A H27C 109.5 . . ?
H27A C27A H27C 109.5 . . ?
H27B C27A H27C 109.5 . . ?
N6A C28A S1A1 151.8(11) . . ?
N6A C28A S1A2 166.5(9) . . ?
S1A1 C28A S1A2 41.5(5) . . ?
N7A C29A S2A 176.8(8) . . ?
O1B Ni1B O7B 88.0(2) . . ?
O1B Ni1B O2B 94.48(19) . . ?
O7B Ni1B O2B 91.1(2) . . ?
O1B Ni1B N1B 170.5(3) . . ?
O7B Ni1B N1B 100.0(3) . . ?
O2B Ni1B N1B 90.6(2) . . ?
O1B Ni1B N2B 90.3(3) . . ?
O7B Ni1B N2B 174.4(2) . . ?
O2B Ni1B N2B 94.4(2) . . ?
N1B Ni1B N2B 81.3(3) . . ?
O1B Ni1B O4B 80.20(18) . . ?
O7B Ni1B O4B 78.8(2) . . ?
O2B Ni1B O4B 168.6(2) . . ?
N1B Ni1B O4B 96.1(2) . . ?
N2B Ni1B O4B 95.7(2) . . ?
O1B Ni1B Ni2B 45.31(14) . . ?
O7B Ni1B Ni2B 45.54(15) . . ?
O2B Ni1B Ni2B 81.20(15) . . ?
N1B Ni1B Ni2B 143.8(2) . . ?
N2B Ni1B Ni2B 134.2(2) . . ?
O4B Ni1B Ni2B 87.99(14) . . ?
O3B Ni2B N4B 92.0(2) . . ?
O3B Ni2B O1B 94.60(19) . . ?
N4B Ni2B O1B 169.5(2) . . ?
O3B Ni2B O8B 169.0(2) . . ?
N4B Ni2B O8B 94.5(2) . . ?
O1B Ni2B O8B 80.28(18) . . ?
O3B Ni2B O7B 91.1(2) . . ?
N4B Ni2B O7B 100.8(3) . . ?
O1B Ni2B O7B 87.3(2) . . ?
O8B Ni2B O7B 79.02(19) . . ?
O3B Ni2B N3B 94.3(2) . . ?
N4B Ni2B N3B 81.3(3) . . ?
O1B Ni2B N3B 90.1(2) . . ?
O8B Ni2B N3B 95.4(2) . . ?
O7B Ni2B N3B 174.2(2) . . ?
O3B Ni2B Ni1B 81.47(15) . . ?
N4B Ni2B Ni1B 144.6(2) . . ?
O1B Ni2B Ni1B 44.94(14) . . ?
O8B Ni2B Ni1B 88.14(14) . . ?
O7B Ni2B Ni1B 45.13(16) . . ?
N3B Ni2B Ni1B 133.64(19) . . ?
N6B Ni3B O4B 91.0(2) . . ?
N6B Ni3B O8B 175.4(2) . . ?
O4B Ni3B O8B 84.74(18) . . ?
N6B Ni3B O5B 88.9(2) . . ?
O4B Ni3B O5B 94.3(2) . . ?
O8B Ni3B O5B 89.77(19) . . ?
N6B Ni3B O9B 91.2(2) . . ?
O4B Ni3B O9B 177.2(2) . . ?
O8B Ni3B O9B 93.2(2) . . ?
O5B Ni3B O9B 87.6(2) . . ?
N6B Ni3B O1B 101.7(2) . . ?
O4B Ni3B O1B 79.37(19) . . ?
O8B Ni3B O1B 79.11(19) . . ?
O5B Ni3B O1B 167.62(18) . . ?
O9B Ni3B O1B 98.39(19) . . ?
N6B Ni3B Ni4B 131.40(19) . . ?
O4B Ni3B Ni4B 43.88(14) . . ?
O8B Ni3B Ni4B 44.01(13) . . ?
O5B Ni3B Ni4B 79.83(13) . . ?
O9B Ni3B Ni4B 134.73(17) . . ?
O1B Ni3B Ni4B 88.32(12) . . ?
N7B Ni4B O7B 97.0(2) . . ?
N7B Ni4B O4B 172.3(2) . . ?
O7B Ni4B O4B 79.3(2) . . ?
N7B Ni4B N5B 95.0(2) . . ?
O7B Ni4B N5B 104.7(2) . . ?
O4B Ni4B N5B 79.5(2) . . ?
N7B Ni4B O8B 102.3(2) . . ?
O7B Ni4B O8B 79.17(19) . . ?
O4B Ni4B O8B 83.72(17) . . ?
N5B Ni4B O8B 161.7(2) . . ?
N7B Ni4B O6B 89.9(2) . . ?
O7B Ni4B O6B 166.74(18) . . ?
O4B Ni4B O6B 95.09(19) . . ?
N5B Ni4B O6B 85.9(2) . . ?
O8B Ni4B O6B 88.32(18) . . ?
N7B Ni4B Ni3B 143.81(17) . . ?
O7B Ni4B Ni3B 88.21(14) . . ?
O4B Ni4B Ni3B 43.37(13) . . ?
N5B Ni4B Ni3B 118.32(17) . . ?
O8B Ni4B Ni3B 43.45(13) . . ?
O6B Ni4B Ni3B 79.62(13) . . ?
C9B O1B Ni1B 115.9(4) . . ?
C9B O1B Ni2B 116.7(4) . . ?
Ni1B O1B Ni2B 89.75(18) . . ?
C9B O1B Ni3B 128.2(4) . . ?
Ni1B O1B Ni3B 99.53(19) . . ?
Ni2B O1B Ni3B 98.99(19) . . ?
C18B O2B Ni1B 125.6(5) . . ?
C18B O3B Ni2B 124.5(5) . . ?
C25B O4B Ni3B 123.3(4) . . ?
C25B O4B Ni4B 110.8(4) . . ?
Ni3B O4B Ni4B 92.8(2) . . ?
C25B O4B Ni1B 122.9(4) . . ?
Ni3B O4B Ni1B 100.8(2) . . ?
Ni4B O4B Ni1B 100.17(19) . . ?
C26B O5B Ni3B 127.1(5) . . ?
C26B O6B Ni4B 125.6(4) . . ?
Ni1B O7B Ni4B 101.6(2) . . ?
Ni1B O7B Ni2B 89.3(2) . . ?
Ni4B O7B Ni2B 100.9(2) . . ?
Ni1B O7B H7B 94(9) . . ?
Ni4B O7B H7B 133(9) . . ?
Ni2B O7B H7B 123(10) . . ?
Ni3B O8B Ni2B 101.5(2) . . ?
Ni3B O8B Ni4B 92.5(2) . . ?
Ni2B O8B Ni4B 100.7(2) . . ?
Ni3B O8B H8B 121(3) . . ?
Ni2B O8B H8B 113(4) . . ?
Ni4B O8B H8B 123(3) . . ?
Ni3B O9B H9AB 116(5) . . ?
Ni3B O9B H9BB 106(6) . . ?
H9AB O9B H9BB 115(9) . . ?
C1B N1B C5B 119.5(8) . . ?
C1B N1B Ni1B 125.8(6) . . ?
C5B N1B Ni1B 114.7(6) . . ?
C6B N2B C7B 111.5(7) . . ?
C6B N2B Ni1B 111.3(6) . . ?
C7B N2B Ni1B 116.7(6) . . ?
C6B N2B H2B 95(10) . . ?
C7B N2B H2B 120(10) . . ?
Ni1B N2B H2B 100(10) . . ?
C12B N3B C11B 111.3(7) . . ?
C12B N3B Ni2B 109.1(5) . . ?
C11B N3B Ni2B 116.4(5) . . ?
C12B N3B H3B 124(5) . . ?
C11B N3B H3B 95(5) . . ?
Ni2B N3B H3B 101(5) . . ?
C17B N4B C13B 118.8(8) . . ?
C17B N4B Ni2B 126.7(6) . . ?
C13B N4B Ni2B 114.0(6) . . ?
C24B N5B C20B 120.4(7) . . ?
C24B N5B Ni4B 112.8(5) . . ?
C20B N5B Ni4B 126.8(6) . . ?
C28B N6B Ni3B 155.1(7) . . ?
C29B N7B Ni4B 177.1(6) . . ?
N1B C1B C2B 122.3(9) . . ?
N1B C1B H1B 118.8 . . ?
C2B C1B H1B 118.8 . . ?
C3B C2B C1B 118.0(10) . . ?
C3B C2B H2B 121.0 . . ?
C1B C2B H2B 121.0 . . ?
C2B C3B C4B 120.1(9) . . ?
C2B C3B H3B 120.0 . . ?
C4B C3B H3B 119.9 . . ?
C3B C4B C5B 119.9(9) . . ?
C3B C4B H4B 120.1 . . ?
C5B C4B H4B 120.0 . . ?
N1B C5B C4B 120.1(9) . . ?
N1B C5B C6B 115.8(8) . . ?
C4B C5B C6B 124.0(9) . . ?
N2B C6B C5B 114.2(7) . . ?
N2B C6B H6B1 108.7 . . ?
C5B C6B H6B1 108.7 . . ?
N2B C6B H6B2 108.7 . . ?
C5B C6B H6B2 108.7 . . ?
H6B1 C6B H6B2 107.6 . . ?
N2B C7B C8B 114.0(7) . . ?
N2B C7B H7B1 108.8 . . ?
C8B C7B H7B1 108.8 . . ?
N2B C7B H7B2 108.8 . . ?
C8B C7B H7B2 108.8 . . ?
H7B1 C7B H7B2 107.6 . . ?
C9B C8B C7B 115.0(7) . . ?
C9B C8B H8B1 108.5 . . ?
C7B C8B H8B1 108.5 . . ?
C9B C8B H8B2 108.5 . . ?
C7B C8B H8B2 108.5 . . ?
H8B1 C8B H8B2 107.5 . . ?
O1B C9B C8B 111.8(6) . . ?
O1B C9B C10B 111.4(6) . . ?
C8B C9B C10B 113.5(7) . . ?
O1B C9B H9B 106.5 . . ?
C8B C9B H9B 106.5 . . ?
C10B C9B H9B 106.5 . . ?
C11B C10B C9B 117.8(6) . . ?
C11B C10B H10C 107.9 . . ?
C9B C10B H10C 107.9 . . ?
C11B C10B H10D 107.9 . . ?
C9B C10B H10D 107.9 . . ?
H10C C10B H10D 107.2 . . ?
C10B C11B N3B 113.0(6) . . ?
C10B C11B H11C 109.0 . . ?
N3B C11B H11C 109.0 . . ?
C10B C11B H11D 109.0 . . ?
N3B C11B H11D 109.0 . . ?
H11C C11B H11D 107.8 . . ?
N3B C12B C13B 112.8(7) . . ?
N3B C12B H12C 109.0 . . ?
C13B C12B H12C 109.0 . . ?
N3B C12B H12D 109.0 . . ?
C13B C12B H12D 109.0 . . ?
H12C C12B H12D 107.8 . . ?
N4B C13B C14B 121.3(9) . . ?
N4B C13B C12B 116.0(8) . . ?
C14B C13B C12B 122.6(8) . . ?
C15B C14B C13B 121.0(10) . . ?
C15B C14B H14B 119.5 . . ?
C13B C14B H14B 119.5 . . ?
C14B C15B C16B 116.8(8) . . ?
C14B C15B H15B 121.6 . . ?
C16B C15B H15B 121.6 . . ?
C17B C16B C15B 119.7(9) . . ?
C17B C16B H16B 120.1 . . ?
C15B C16B H16B 120.1 . . ?
N4B C17B C16B 122.1(9) . . ?
N4B C17B H17B 119.0 . . ?
C16B C17B H17B 119.0 . . ?
O2B C18B O3B 126.2(7) . . ?
O2B C18B C19B 116.2(7) . . ?
O3B C18B C19B 117.6(7) . . ?
C18B C19B H19D 109.5 . . ?
C18B C19B H19E 109.5 . . ?
H19D C19B H19E 109.5 . . ?
C18B C19B H19F 109.5 . . ?
H19D C19B H19F 109.5 . . ?
H19E C19B H19F 109.5 . . ?
N5B C20B C21B 119.7(10) . . ?
N5B C20B H20B 120.1 . . ?
C21B C20B H20B 120.1 . . ?
C22B C21B C20B 118.8(9) . . ?
C22B C21B H21B 120.6 . . ?
C20B C21B H21B 120.6 . . ?
C23B C22B C21B 121.5(8) . . ?
C23B C22B H22B 119.2 . . ?
C21B C22B H22B 119.2 . . ?
C22B C23B C24B 118.5(9) . . ?
C22B C23B H23B 120.8 . . ?
C24B C23B H23B 120.7 . . ?
N5B C24B C23B 121.1(8) . . ?
N5B C24B C25B 116.9(6) . . ?
C23B C24B C25B 121.9(8) . . ?
O4B C25B C24B 109.9(6) . . ?
O4B C25B H25C 109.7 . . ?
C24B C25B H25C 109.7 . . ?
O4B C25B H25D 109.7 . . ?
C24B C25B H25D 109.7 . . ?
H25C C25B H25D 108.2 . . ?
O5B C26B O6B 125.9(7) . . ?
O5B C26B C27B 117.5(6) . . ?
O6B C26B C27B 116.6(6) . . ?
C26B C27B H27D 109.5 . . ?
C26B C27B H27E 109.5 . . ?
H27D C27B H27E 109.5 . . ?
C26B C27B H27F 109.5 . . ?
H27D C27B H27F 109.5 . . ?
H27E C27B H27F 109.5 . . ?
N6B C28B S1B 175.5(9) . . ?
N7B C29B S2B 179.0(8) . . ?
C10 O10 H10 109.5 . . ?
C11 C10 O10 110.9(17) . . ?
C11 C10 H10E 109.5 . . ?
O10 C10 H10E 109.5 . . ?
C11 C10 H10F 109.5 . . ?
O10 C10 H10F 109.5 . . ?
H10E C10 H10F 108.0 . . ?
C10 C11 H11E 109.4 . . ?
C10 C11 H11F 109.5 . . ?
H11E C11 H11F 109.5 . . ?
C10 C11 H11G 109.5 . . ?
H11E C11 H11G 109.5 . . ?
H11F C11 H11G 109.5 . . ?
C20 O20 H20 109.5 . . ?
O20 C20 C21 105(3) . . ?
O20 C20 H20C 110.8 . . ?
C21 C20 H20C 110.8 . . ?
O20 C20 H20D 110.9 . . ?
C21 C20 H20D 110.9 . . ?
H20C C20 H20D 108.9 . . ?
C20 C21 H21C 109.4 . . ?
C20 C21 H21D 109.5 . . ?
H21C C21 H21D 109.5 . . ?
C20 C21 H21E 109.5 . . ?
H21C C21 H21E 109.5 . . ?
H21D C21 H21E 109.5 . . ?
C30 O30 H30 109.5 . . ?
O30 C30 H30A 109.9 . . ?
O30 C30 H30B 109.8 . . ?
H30A C30 H30B 109.1 . . ?
O30 C30 H30C 109.9 . . ?
H30A C30 H30C 109.1 . . ?
H30B C30 H30C 109.1 . . ?
C40 O40 H40 109.5 . . ?
O40 C40 H40A 109.4 . . ?
O40 C40 H40B 109.5 . . ?
H40A C40 H40B 109.5 . . ?
O40 C40 H40C 109.5 . . ?
H40A C40 H40C 109.5 . . ?
H40B C40 H40C 109.5 . . ?

loop_
_geom_bond_atom_site_label_1
_geom_bond_atom_site_label_2
_geom_bond_distance
_geom_bond_site_symmetry_2
_geom_bond_publ_flag
Ni1A O7A 2.042(6) . ?
Ni1A O1A 2.054(5) . ?
Ni1A N1A 2.054(7) . ?
Ni1A O8A 2.081(5) . ?
Ni1A O2A 2.110(6) . ?
Ni1A N2A 2.113(8) . ?
Ni1A Ni2A 2.8957(14) . ?
Ni2A O7A 2.039(5) . ?
Ni2A O3A 2.057(6) . ?
Ni2A O1A 2.064(5) . ?
Ni2A N4A 2.074(7) . ?
Ni2A O4A 2.092(5) . ?
Ni2A N3A 2.100(7) . ?
Ni3A O4A 2.041(5) . ?
Ni3A N6A 2.059(8) . ?
Ni3A O8A 2.059(5) . ?
Ni3A O5A 2.075(5) . ?
Ni3A O9A 2.090(6) . ?
Ni3A O1A 2.104(5) . ?
Ni3A Ni4A 2.9829(12) . ?
Ni4A N7A 2.009(7) . ?
Ni4A O8A 2.062(5) . ?
Ni4A O7A 2.069(5) . ?
Ni4A O4A 2.072(5) . ?
Ni4A N5A 2.085(6) . ?
Ni4A O6A 2.097(5) . ?
S1A1 S1A2 1.182(11) . ?
S1A1 C28A 1.579(12) . ?
S1A2 C28A 1.734(11) . ?
S2A C29A 1.671(8) . ?
O1A C9A 1.434(9) . ?
O2A C18A 1.236(11) . ?
O3A C18A 1.234(11) . ?
O4A C25A 1.407(9) . ?
O5A C26A 1.296(8) . ?
O6A C26A 1.251(8) . ?
O7A H7A 0.59(6) . ?
O8A H8A 1.14(4) . ?
O9A H9AA 0.79(6) . ?
O9A H9AB 0.79(6) . ?
N1A C1A 1.337(12) . ?
N1A C5A 1.364(13) . ?
N2A C7A 1.458(12) . ?
N2A C6A 1.476(13) . ?
N2A H2A 0.98(10) . ?
N3A C12A 1.464(12) . ?
N3A C11A 1.513(11) . ?
N3A H3A 1.21(9) . ?
N4A C13A 1.333(11) . ?
N4A C17A 1.345(10) . ?
N5A C20A 1.330(10) . ?
N5A C24A 1.346(10) . ?
N6A C28A 1.106(11) . ?
N7A C29A 1.150(9) . ?
C1A C2A 1.373(14) . ?
C1A H1A 0.9500 . ?
C2A C3A 1.377(17) . ?
C2A H2A 0.9500 . ?
C3A C4A 1.347(17) . ?
C3A H3A 0.9500 . ?
C4A C5A 1.376(15) . ?
C4A H4A 0.9500 . ?
C5A C6A 1.511(14) . ?
C6A H6A1 0.9900 . ?
C6A H6A2 0.9900 . ?
C7A C8A 1.514(13) . ?
C7A H7A1 0.9900 . ?
C7A H7A2 0.9900 . ?
C8A C9A 1.518(13) . ?
C8A H8A1 0.9900 . ?
C8A H8A2 0.9900 . ?
C9A C10A 1.529(12) . ?
C9A H9A 1.0000 . ?
C10A C11A 1.508(12) . ?
C10A H10A 0.9900 . ?
C10A H10B 0.9900 . ?
C11A H11A 0.9900 . ?
C11A H11B 0.9900 . ?
C12A C13A 1.468(12) . ?
C12A H12A 0.9900 . ?
C12A H12B 0.9900 . ?
C13A C14A 1.395(13) . ?
C14A C15A 1.368(13) . ?
C14A H14A 0.9500 . ?
C15A C16A 1.411(14) . ?
C15A H15A 0.9500 . ?
C16A C17A 1.346(13) . ?
C16A H16A 0.9500 . ?
C17A H17A 0.9500 . ?
C18A C19A 1.536(12) . ?
C19A H19A 0.9800 . ?
C19A H19B 0.9800 . ?
C19A H19C 0.9800 . ?
C20A C21A 1.345(13) . ?
C20A H20A 0.9500 . ?
C21A C22A 1.374(14) . ?
C21A H21A 0.9500 . ?
C22A C23A 1.393(13) . ?
C22A H22A 0.9500 . ?
C23A C24A 1.374(12) . ?
C23A H23A 0.9500 . ?
C24A C25A 1.494(10) . ?
C25A H25A 0.9900 . ?
C25A H25B 0.9900 . ?
C26A C27A 1.503(11) . ?
C27A H27A 0.9800 . ?
C27A H27B 0.9800 . ?
C27A H27C 0.9800 . ?
Ni1B O1B 2.049(5) . ?
Ni1B O7B 2.056(6) . ?
Ni1B O2B 2.063(5) . ?
Ni1B N1B 2.068(7) . ?
Ni1B N2B 2.087(8) . ?
Ni1B O4B 2.089(5) . ?
Ni1B Ni2B 2.9006(12) . ?
Ni2B O3B 2.058(5) . ?
Ni2B N4B 2.061(7) . ?
Ni2B O1B 2.062(5) . ?
Ni2B O8B 2.063(5) . ?
Ni2B O7B 2.070(5) . ?
Ni2B N3B 2.094(6) . ?
Ni3B N6B 2.024(7) . ?
Ni3B O4B 2.047(5) . ?
Ni3B O8B 2.049(5) . ?
Ni3B O5B 2.078(5) . ?
Ni3B O9B 2.080(5) . ?
Ni3B O1B 2.126(4) . ?
Ni3B Ni4B 2.9771(12) . ?
Ni4B N7B 2.028(6) . ?
Ni4B O7B 2.056(5) . ?
Ni4B O4B 2.066(5) . ?
Ni4B N5B 2.070(6) . ?
Ni4B O8B 2.071(5) . ?
Ni4B O6B 2.110(5) . ?
S1B C28B 1.636(10) . ?
S2B C29B 1.600(8) . ?
O1B C9B 1.431(8) . ?
O2B C18B 1.253(10) . ?
O3B C18B 1.303(10) . ?
O4B C25B 1.404(9) . ?
O5B C26B 1.241(8) . ?
O6B C26B 1.264(8) . ?
O7B H7B 0.59(6) . ?
O8B H8B 1.14(4) . ?
O9B H9AB 0.85(8) . ?
O9B H9BB 0.81(8) . ?
N1B C1B 1.337(11) . ?
N1B C5B 1.374(11) . ?
N2B C6B 1.447(13) . ?
N2B C7B 1.465(12) . ?
N2B H2B 0.58(10) . ?
N3B C12B 1.456(12) . ?
N3B C11B 1.496(10) . ?
N3B H3B 0.94(9) . ?
N4B C17B 1.332(10) . ?
N4B C13B 1.352(11) . ?
N5B C24B 1.344(10) . ?
N5B C20B 1.348(10) . ?
N6B C28B 1.152(10) . ?
N7B C29B 1.196(9) . ?
C1B C2B 1.407(12) . ?
C1B H1B 0.9500 . ?
C2B C3B 1.375(16) . ?
C2B H2B 0.9500 . ?
C3B C4B 1.381(16) . ?
C3B H3B 0.9500 . ?
C4B C5B 1.393(13) . ?
C4B H4B 0.9500 . ?
C5B C6B 1.495(13) . ?
C6B H6B1 0.9900 . ?
C6B H6B2 0.9900 . ?
C7B C8B 1.511(13) . ?
C7B H7B1 0.9900 . ?
C7B H7B2 0.9900 . ?
C8B C9B 1.510(11) . ?
C8B H8B1 0.9900 . ?
C8B H8B2 0.9900 . ?
C9B C10B 1.523(12) . ?
C9B H9B 1.0000 . ?
C10B C11B 1.490(12) . ?
C10B H10C 0.9900 . ?
C10B H10D 0.9900 . ?
C11B H11C 0.9900 . ?
C11B H11D 0.9900 . ?
C12B C13B 1.475(13) . ?
C12B H12C 0.9900 . ?
C12B H12D 0.9900 . ?
C13B C14B 1.381(14) . ?
C14B C15B 1.377(15) . ?
C14B H14B 0.9500 . ?
C15B C16B 1.402(15) . ?
C15B H15B 0.9500 . ?
C16B C17B 1.388(13) . ?
C16B H16B 0.9500 . ?
C17B H17B 0.9500 . ?
C18B C19B 1.533(11) . ?
C19B H19D 0.9800 . ?
C19B H19E 0.9800 . ?
C19B H19F 0.9800 . ?
C20B C21B 1.429(13) . ?
C20B H20B 0.9500 . ?
C21B C22B 1.361(14) . ?
C21B H21B 0.9500 . ?
C22B C23B 1.352(13) . ?
C22B H22B 0.9500 . ?
C23B C24B 1.412(11) . ?
C23B H23B 0.9500 . ?
C24B C25B 1.500(11) . ?
C25B H25C 0.9900 . ?
C25B H25D 0.9900 . ?
C26B C27B 1.520(10) . ?
C27B H27D 0.9800 . ?
C27B H27E 0.9800 . ?
C27B H27F 0.9800 . ?
O10 C10 1.51(3) . ?
O10 H10 0.8400 . ?
C10 C11 1.43(3) . ?
C10 H10E 0.9900 . ?
C10 H10F 0.9900 . ?
C11 H11E 0.9800 . ?
C11 H11F 0.9800 . ?
C11 H11G 0.9800 . ?
O20 C20 1.19(2) . ?
O20 H20 0.8400 . ?
C20 C21 1.54(4) . ?
C20 H20C 0.9900 . ?
C20 H20D 0.9900 . ?
C21 H21C 0.9800 . ?
C21 H21D 0.9800 . ?
C21 H21E 0.9800 . ?
O30 C30 1.42(3) . ?
O30 H30 0.8400 . ?
C30 H30A 0.9833 . ?
C30 H30B 0.9833 . ?
C30 H30C 0.9833 . ?
O40 C40 1.43(3) . ?
O40 H40 0.8400 . ?
C40 H40A 0.9800 . ?
C40 H40B 0.9800 . ?
C40 H40C 0.9800 . ?
